data_7240032
loop_
_publ_author_name
'Liu, Guocheng'
'Liang, Shuang'
'Li, Qiaomin'
'Guo, Jiao'
'Xu, Na'
'Wang, Xiuli'
'Li, Yan'
'Chen, Baokuan'

_publ_section_title
;
 Metal/N-donor-induced versatile structures and properties of seven 0D
 \\rightarrow 3D complexes based on dpq/dppz and O-bridged tricarboxylate:
 fluorescence and electrochemical behaviors
;
_journal_issue 7
_journal_name_full CrystEngComm
_journal_page_first 1209
_journal_page_last 1219
_journal_paper_doi 10.1039/C9CE01878F
_journal_volume 22
_journal_year 2020
_chemical_formula_moiety 'C72 H46 N12 Ni3 O18, 4(H2 O)'
_chemical_formula_sum 'C72 H54 N12 Ni3 O22'
_chemical_formula_weight 1615.34
_space_group_crystal_system monoclinic
_space_group_IT_number 15
_space_group_name_Hall '-C 2yc'
_space_group_name_H-M_alt 'C 1 2/c 1'
_atom_sites_solution_hydrogens mixed
_audit_creation_method SHELXL-2014/7
_audit_update_record
;
2019-11-08 deposited with the CCDC.	2020-01-06 downloaded from the CCDC.
;
_cell_angle_alpha 90
_cell_angle_beta 98.910(2)
_cell_angle_gamma 90
_cell_formula_units_Z 4
_cell_length_a 31.9886(19)
_cell_length_b 14.0007(7)
_cell_length_c 15.8473(8)
_cell_measurement_reflns_used 3327
_cell_measurement_temperature 293(2)
_cell_measurement_theta_max 23.13
_cell_measurement_theta_min 2.42
_cell_volume 7011.8(7)
_computing_cell_refinement 'SAINT (Bruker, 2007)'
_computing_data_collection 'APEX2 (Bruker, 2007)'
_computing_data_reduction 'SAINT (Bruker, 2007)'
_computing_molecular_graphics SHELXTL
_computing_publication_material SHELXTL
_computing_structure_refinement 'SHELXL-2014/7 (Sheldrick, 2014)'
_computing_structure_solution 'SHELXTL (Sheldrick, 2008)'
_diffrn_ambient_temperature 293(2)
_diffrn_measured_fraction_theta_full 0.996
_diffrn_measured_fraction_theta_max 0.996
_diffrn_measurement_device_type 'Bruker APEXII CCD'
_diffrn_measurement_method '\f and \w scans'
_diffrn_radiation_type MoK\a
_diffrn_radiation_wavelength 0.71073
_diffrn_reflns_av_R_equivalents 0.0527
_diffrn_reflns_av_unetI/netI 0.0539
_diffrn_reflns_Laue_measured_fraction_full 0.996
_diffrn_reflns_Laue_measured_fraction_max 0.996
_diffrn_reflns_limit_h_max 30
_diffrn_reflns_limit_h_min -38
_diffrn_reflns_limit_k_max 16
_diffrn_reflns_limit_k_min -16
_diffrn_reflns_limit_l_max 18
_diffrn_reflns_limit_l_min -17
_diffrn_reflns_number 20079
_diffrn_reflns_point_group_measured_fraction_full 0.996
_diffrn_reflns_point_group_measured_fraction_max 0.996
_diffrn_reflns_theta_full 25.166
_diffrn_reflns_theta_max 25.166
_diffrn_reflns_theta_min 1.591
_exptl_absorpt_coefficient_mu 0.885
_exptl_absorpt_correction_T_max 0.901
_exptl_absorpt_correction_T_min 0.817
_exptl_absorpt_correction_type multi-scan
_exptl_absorpt_process_details '(SADABS; Sheldrick, 1996)'
_exptl_crystal_colour light-green
_exptl_crystal_density_diffrn 1.530
_exptl_crystal_density_method 'not measured'
_exptl_crystal_description block
_exptl_crystal_F_000 3320
_exptl_crystal_size_max 0.180
_exptl_crystal_size_mid 0.140
_exptl_crystal_size_min 0.090
_refine_diff_density_max 0.983
_refine_diff_density_min -0.668
_refine_diff_density_rms 0.071
_refine_ls_extinction_method none
_refine_ls_goodness_of_fit_ref 1.002
_refine_ls_hydrogen_treatment constr
_refine_ls_matrix_type full
_refine_ls_number_parameters 492
_refine_ls_number_reflns 6267
_refine_ls_number_restraints 6
_refine_ls_restrained_S_all 1.003
_refine_ls_R_factor_all 0.0775
_refine_ls_R_factor_gt 0.0463
_refine_ls_shift/su_max 0.001
_refine_ls_shift/su_mean 0.000
_refine_ls_structure_factor_coef Fsqd
_refine_ls_weighting_details 'w=1/[\s^2^(Fo^2^)+(0.0684P)^2^+9.6787P] where P=(Fo^2^+2Fc^2^)/3'
_refine_ls_weighting_scheme calc
_refine_ls_wR_factor_gt 0.1180
_refine_ls_wR_factor_ref 0.1340
_reflns_Friedel_coverage 0.000
_reflns_number_gt 4367
_reflns_number_total 6267
_reflns_threshold_expression 'I > 2\s(I)'
_cod_data_source_file c9ce01878f2.cif
_cod_data_source_block 3
_cod_depositor_comments 'Adding full bibliography for 7240030--7240036.cif.'
_cod_original_sg_symbol_H-M 'C 2/c'
_cod_database_code 7240032
_shelx_shelxl_version_number 2014/7
_shelx_space_group_comment
;
The symmetry employed for this shelxl refinement is uniquely defined
by the following loop, which should always be used as a source of
symmetry information in preference to the above space-group names.
They are only intended as comments.
;
_shelx_estimated_absorpt_t_min 0.857
_shelx_estimated_absorpt_t_max 0.925

loop_
_space_group_symop_operation_xyz
'x, y, z'
'-x, y, -z+1/2'
'x+1/2, y+1/2, z'
'-x+1/2, y+1/2, -z+1/2'
'-x, -y, -z'
'x, -y, z-1/2'
'-x+1/2, -y+1/2, -z'
'x+1/2, -y+1/2, z-1/2'

loop_
_atom_site_label
_atom_site_type_symbol
_atom_site_fract_x
_atom_site_fract_y
_atom_site_fract_z
_atom_site_U_iso_or_equiv
_atom_site_adp_type
_atom_site_occupancy
_atom_site_site_symmetry_order
_atom_site_calc_flag
_atom_site_refinement_flags_posn
_atom_site_refinement_flags_adp
_atom_site_refinement_flags_occupancy
_atom_site_disorder_assembly
_atom_site_disorder_group
Ni1 Ni 0.25309(2) 0.19851(3) 0.63132(3) 0.02619(15) Uani 1 1 d . . . . .
Ni2 Ni 0.0000 -0.09349(5) 0.7500 0.0328(2) Uani 1 2 d S T P . .
O1W O 0.20846(8) 0.13632(18) 0.54023(15) 0.0351(6) Uani 1 1 d . . . . .
H1A H 0.1873 0.1322 0.5669 0.042 Uiso 1 1 d R U . . .
H1B H 0.2042 0.1826 0.5042 0.042 Uiso 1 1 d R U . . .
O2W O -0.02335(8) -0.0889(2) 0.86692(17) 0.0443(7) Uani 1 1 d . . . . .
H2A H -0.0030 -0.0693 0.9027 0.053 Uiso 1 1 d R U . . .
H2B H -0.0435 -0.0487 0.8625 0.053 Uiso 1 1 d R U . . .
O3W O -0.08094(16) 0.0462(6) 0.9154(4) 0.192(3) Uani 1 1 d . . . . .
H3A H -0.0992 0.0917 0.9214 0.230 Uiso 1 1 d R U . . .
H3B H -0.0757 0.0176 0.9644 0.230 Uiso 1 1 d R U . . .
O4W O 0.0095(2) -0.2319(6) 1.0170(5) 0.209(3) Uani 1 1 d . . . . .
H4A H -0.0115 -0.1880 0.9851 0.251 Uiso 1 1 d R U . . .
H4B H 0.0081 -0.2152 1.0758 0.251 Uiso 1 1 d R U . . .
O1 O 0.21312(8) 0.19549(17) 0.72497(16) 0.0316(6) Uani 1 1 d . . . . .
O2 O 0.15973(10) 0.1121(3) 0.65398(19) 0.0638(10) Uani 1 1 d . . . . .
O3 O 0.04494(8) 0.0041(2) 0.79046(17) 0.0446(7) Uani 1 1 d . . . . .
O4 O 0.04364(13) 0.0251(4) 0.9267(2) 0.1184(19) Uani 1 1 d . U . . .
O5 O 0.23565(8) 0.66582(17) 1.09822(15) 0.0307(6) Uani 1 1 d . . . . .
O6 O 0.20415(8) 0.68840(17) 0.96353(15) 0.0309(6) Uani 1 1 d . . . . .
O7 O 0.16862(10) 0.2456(2) 1.01705(16) 0.0465(8) Uani 1 1 d . . . . .
N1 N 0.30507(9) 0.2497(2) 0.71261(18) 0.0307(7) Uani 1 1 d . . . . .
N2 N 0.27733(10) 0.0727(2) 0.68270(19) 0.0310(7) Uani 1 1 d . . . . .
N3 N 0.39868(15) -0.0541(4) 0.8675(3) 0.0830(16) Uani 1 1 d . . . . .
N4 N 0.42832(13) 0.1355(4) 0.8984(3) 0.0830(15) Uani 1 1 d . . . . .
N5 N -0.03706(10) -0.2095(2) 0.6981(2) 0.0391(8) Uani 1 1 d . . . . .
N6 N -0.03682(18) -0.5553(4) 0.6882(4) 0.0981(17) Uani 1 1 d . . . . .
C1 C 0.26080(14) -0.0150(3) 0.6711(3) 0.0419(10) Uani 1 1 d . . . . .
H1 H 0.2351 -0.0225 0.6354 0.050 Uiso 1 1 calc R U . . .
C2 C 0.28070(16) -0.0955(3) 0.7105(3) 0.0499(12) Uani 1 1 d . . . . .
H2 H 0.2680 -0.1552 0.7024 0.060 Uiso 1 1 calc R U . . .
C3 C 0.31870(17) -0.0854(3) 0.7608(3) 0.0546(13) Uani 1 1 d . . . . .
H3 H 0.3326 -0.1389 0.7862 0.066 Uiso 1 1 calc R U . . .
C4 C 0.33728(13) 0.0048(3) 0.7746(3) 0.0437(11) Uani 1 1 d . . . . .
C5 C 0.37694(15) 0.0226(4) 0.8307(3) 0.0565(14) Uani 1 1 d . . . . .
C6 C 0.4342(2) -0.0346(7) 0.9172(5) 0.111(3) Uani 1 1 d . . . . .
H6 H 0.4505 -0.0848 0.9428 0.133 Uiso 1 1 calc R U . . .
C7 C 0.4486(2) 0.0595(8) 0.9335(5) 0.110(3) Uani 1 1 d . . . . .
H7 H 0.4737 0.0688 0.9709 0.132 Uiso 1 1 calc R U . . .
C8 C 0.39189(14) 0.1160(4) 0.8455(3) 0.0557(13) Uani 1 1 d . . . . .
C9 C 0.36789(13) 0.1963(3) 0.8052(2) 0.0422(10) Uani 1 1 d . . . . .
C10 C 0.38038(14) 0.2910(4) 0.8189(3) 0.0542(13) Uani 1 1 d . . . . .
H10 H 0.4056 0.3056 0.8542 0.065 Uiso 1 1 calc R U . . .
C11 C 0.35545(15) 0.3619(4) 0.7803(3) 0.0543(12) Uani 1 1 d . . . . .
H11 H 0.3634 0.4255 0.7892 0.065 Uiso 1 1 calc R U . . .
C12 C 0.31792(13) 0.3388(3) 0.7272(3) 0.0408(10) Uani 1 1 d . . . . .
H12 H 0.3012 0.3880 0.7009 0.049 Uiso 1 1 calc R U . . .
C13 C 0.32983(12) 0.1786(3) 0.7512(2) 0.0317(9) Uani 1 1 d . . . . .
C14 C 0.31473(12) 0.0821(3) 0.7353(2) 0.0331(9) Uani 1 1 d . . . . .
C15 C 0.17796(13) 0.1553(3) 0.7195(2) 0.0363(9) Uani 1 1 d . . . . .
C16 C 0.15570(12) 0.1552(3) 0.7964(2) 0.0340(9) Uani 1 1 d . . . . .
C17 C 0.11765(12) 0.1071(3) 0.7937(3) 0.0384(10) Uani 1 1 d . . . . .
H17 H 0.1056 0.0770 0.7434 0.046 Uiso 1 1 calc R U . . .
C18 C 0.09711(13) 0.1031(3) 0.8650(3) 0.0413(10) Uani 1 1 d . . . . .
C19 C 0.05819(14) 0.0419(4) 0.8602(3) 0.0508(12) Uani 1 1 d . . . . .
C20 C 0.11407(14) 0.1518(3) 0.9388(3) 0.0446(11) Uani 1 1 d . . . . .
H20 H 0.1004 0.1510 0.9865 0.053 Uiso 1 1 calc R U . . .
C21 C 0.15119(13) 0.2011(3) 0.9402(2) 0.0385(10) Uani 1 1 d . . . . .
C22 C 0.17242(12) 0.2032(3) 0.8710(2) 0.0356(9) Uani 1 1 d . . . . .
H22 H 0.1978 0.2366 0.8741 0.043 Uiso 1 1 calc R U . . .
C23 C 0.18008(13) 0.3410(3) 1.0143(2) 0.0337(9) Uani 1 1 d . . . . .
C24 C 0.21429(13) 0.3698(3) 1.0735(2) 0.0368(9) Uani 1 1 d . . . . .
H24 H 0.2293 0.3253 1.1099 0.044 Uiso 1 1 calc R U . . .
C25 C 0.22587(12) 0.4646(3) 1.0781(2) 0.0338(9) Uani 1 1 d . . . . .
H25 H 0.2486 0.4839 1.1183 0.041 Uiso 1 1 calc R U . . .
C26 C 0.20413(11) 0.5320(3) 1.0236(2) 0.0274(8) Uani 1 1 d . . . . .
C27 C 0.21556(11) 0.6360(3) 1.0284(2) 0.0283(8) Uani 1 1 d . . . . .
C28 C 0.17041(11) 0.5010(3) 0.9639(2) 0.0333(9) Uani 1 1 d . . . . .
H28 H 0.1560 0.5448 0.9259 0.040 Uiso 1 1 calc R U . . .
C29 C 0.15783(12) 0.4058(3) 0.9596(2) 0.0367(9) Uani 1 1 d . . . . .
H29 H 0.1347 0.3863 0.9204 0.044 Uiso 1 1 calc R U . . .
C30 C -0.07248(13) -0.2080(4) 0.6419(3) 0.0498(12) Uani 1 1 d . . . . .
H30 H -0.0848 -0.1493 0.6259 0.060 Uiso 1 1 calc R U . . .
C31 C -0.09193(15) -0.2908(4) 0.6061(3) 0.0627(14) Uani 1 1 d . . . . .
H31 H -0.1165 -0.2870 0.5664 0.075 Uiso 1 1 calc R U . . .
C32 C -0.07464(16) -0.3769(4) 0.6297(3) 0.0653(15) Uani 1 1 d . . . . .
H32 H -0.0874 -0.4325 0.6061 0.078 Uiso 1 1 calc R U . . .
C33 C -0.03799(15) -0.3822(3) 0.6888(3) 0.0532(12) Uani 1 1 d . . . . .
C34 C -0.01810(16) -0.4714(4) 0.7198(4) 0.0663(14) Uani 1 1 d . . . . .
C35 C -0.0179(3) -0.6347(5) 0.7195(6) 0.131(3) Uani 1 1 d . . . . .
H35 H -0.0292 -0.6931 0.6995 0.158 Uiso 1 1 calc R U . . .
C36 C -0.01952(12) -0.2959(3) 0.7206(3) 0.0412(10) Uani 1 1 d . . . . .

loop_
_atom_site_aniso_label
_atom_site_aniso_U_11
_atom_site_aniso_U_22
_atom_site_aniso_U_33
_atom_site_aniso_U_23
_atom_site_aniso_U_13
_atom_site_aniso_U_12
Ni1 0.0306(3) 0.0230(3) 0.0250(3) 0.0020(2) 0.00424(19) -0.0011(2)
Ni2 0.0252(4) 0.0439(5) 0.0290(4) 0.000 0.0028(3) 0.000
O1W 0.0347(14) 0.0405(16) 0.0311(14) 0.0009(12) 0.0084(11) -0.0044(12)
O2W 0.0339(15) 0.060(2) 0.0386(16) 0.0019(14) 0.0044(12) -0.0016(14)
O3W 0.113(4) 0.324(9) 0.138(5) 0.105(6) 0.015(4) 0.090(5)
O4W 0.194(7) 0.260(9) 0.186(8) 0.016(6) 0.069(6) 0.050(7)
O1 0.0347(14) 0.0267(14) 0.0352(14) -0.0068(11) 0.0107(11) -0.0081(12)
O2 0.057(2) 0.099(3) 0.0399(18) -0.0250(18) 0.0218(15) -0.0395(19)
O3 0.0426(16) 0.060(2) 0.0325(16) -0.0090(14) 0.0097(13) -0.0188(15)
O4 0.107(3) 0.206(5) 0.052(2) -0.043(3) 0.043(2) -0.105(3)
O5 0.0395(15) 0.0268(14) 0.0249(13) -0.0026(11) 0.0023(11) -0.0044(11)
O6 0.0368(14) 0.0311(15) 0.0249(13) 0.0009(11) 0.0055(11) 0.0026(11)
O7 0.075(2) 0.0353(17) 0.0302(15) -0.0051(13) 0.0103(14) -0.0235(15)
N1 0.0343(18) 0.0303(19) 0.0283(17) 0.0036(14) 0.0070(14) 0.0002(15)
N2 0.0387(18) 0.0254(18) 0.0311(17) 0.0038(13) 0.0127(14) 0.0002(14)
N3 0.074(3) 0.109(4) 0.068(3) 0.044(3) 0.017(3) 0.052(3)
N4 0.049(3) 0.134(5) 0.060(3) 0.026(3) -0.010(2) 0.013(3)
N5 0.0304(17) 0.051(2) 0.0351(19) -0.0001(16) 0.0025(15) -0.0012(16)
N6 0.109(4) 0.057(3) 0.127(5) -0.016(3) 0.014(4) -0.015(3)
C1 0.055(3) 0.031(2) 0.043(2) 0.0002(19) 0.022(2) -0.003(2)
C2 0.074(3) 0.026(2) 0.056(3) 0.006(2) 0.033(3) 0.003(2)
C3 0.082(4) 0.039(3) 0.051(3) 0.020(2) 0.034(3) 0.020(3)
C4 0.052(3) 0.045(3) 0.038(2) 0.017(2) 0.020(2) 0.020(2)
C5 0.053(3) 0.083(4) 0.036(2) 0.024(2) 0.013(2) 0.027(3)
C6 0.088(5) 0.163(8) 0.079(5) 0.059(5) 0.004(4) 0.065(6)
C7 0.058(4) 0.183(9) 0.083(5) 0.032(6) -0.010(3) 0.038(5)
C8 0.038(2) 0.093(4) 0.036(3) 0.016(3) 0.006(2) 0.013(3)
C9 0.036(2) 0.065(3) 0.025(2) 0.005(2) 0.0062(17) -0.002(2)
C10 0.040(2) 0.087(4) 0.034(2) -0.001(2) -0.0005(19) -0.015(3)
C11 0.055(3) 0.056(3) 0.050(3) -0.008(2) 0.002(2) -0.025(3)
C12 0.048(3) 0.034(2) 0.040(2) -0.0003(19) 0.0045(19) -0.006(2)
C13 0.034(2) 0.041(3) 0.0211(18) 0.0057(16) 0.0078(16) 0.0018(17)
C14 0.040(2) 0.036(2) 0.025(2) 0.0069(17) 0.0126(17) 0.0073(18)
C15 0.044(2) 0.033(2) 0.033(2) -0.0062(18) 0.0108(18) -0.0049(19)
C16 0.043(2) 0.028(2) 0.033(2) -0.0043(17) 0.0120(18) -0.0046(18)
C17 0.044(2) 0.038(2) 0.035(2) -0.0106(18) 0.0112(18) -0.0130(19)
C18 0.044(2) 0.044(3) 0.039(2) -0.0111(19) 0.0145(19) -0.015(2)
C19 0.047(3) 0.072(3) 0.037(3) -0.009(2) 0.016(2) -0.019(2)
C20 0.058(3) 0.046(3) 0.034(2) -0.009(2) 0.019(2) -0.017(2)
C21 0.052(3) 0.032(2) 0.032(2) -0.0057(18) 0.0116(19) -0.011(2)
C22 0.039(2) 0.030(2) 0.039(2) -0.0028(18) 0.0103(18) -0.0110(18)
C23 0.048(2) 0.026(2) 0.030(2) -0.0062(17) 0.0147(18) -0.0097(18)
C24 0.045(2) 0.032(2) 0.033(2) -0.0009(17) 0.0048(18) -0.0023(19)
C25 0.035(2) 0.032(2) 0.033(2) -0.0046(17) 0.0000(17) -0.0038(17)
C26 0.0300(19) 0.028(2) 0.0251(19) -0.0034(15) 0.0085(15) -0.0038(16)
C27 0.0255(19) 0.031(2) 0.031(2) -0.0063(17) 0.0107(16) -0.0015(16)
C28 0.034(2) 0.035(2) 0.030(2) -0.0003(17) 0.0040(16) -0.0008(18)
C29 0.034(2) 0.041(3) 0.033(2) -0.0070(18) 0.0005(17) -0.0118(19)
C30 0.033(2) 0.063(3) 0.051(3) 0.002(2) 0.000(2) -0.006(2)
C31 0.041(3) 0.083(4) 0.059(3) -0.007(3) -0.009(2) -0.013(3)
C32 0.050(3) 0.069(4) 0.076(4) -0.020(3) 0.009(3) -0.018(3)
C33 0.048(3) 0.052(3) 0.062(3) -0.005(2) 0.016(2) -0.009(2)
C34 0.069(4) 0.052(3) 0.082(4) -0.009(3) 0.022(3) -0.009(3)
C35 0.151(9) 0.046(4) 0.191(11) -0.008(5) 0.008(7) -0.009(4)
C36 0.033(2) 0.049(3) 0.043(2) -0.005(2) 0.0116(18) -0.002(2)

loop_
_atom_type_symbol
_atom_type_description
_atom_type_scat_dispersion_real
_atom_type_scat_dispersion_imag
_atom_type_scat_source
C C 0.0033 0.0016 'International Tables Vol C Tables 4.2.6.8 and 6.1.1.4'
H H 0.0000 0.0000 'International Tables Vol C Tables 4.2.6.8 and 6.1.1.4'
N N 0.0061 0.0033 'International Tables Vol C Tables 4.2.6.8 and 6.1.1.4'
O O 0.0106 0.0060 'International Tables Vol C Tables 4.2.6.8 and 6.1.1.4'
Ni Ni 0.3393 1.1124 'International Tables Vol C Tables 4.2.6.8 and 6.1.1.4'

loop_
_geom_angle_atom_site_label_1
_geom_angle_atom_site_label_2
_geom_angle_atom_site_label_3
_geom_angle
_geom_angle_site_symmetry_1
_geom_angle_site_symmetry_3
_geom_angle_publ_flag
O5 Ni1 N2 169.80(11) 6_565 . ?
O5 Ni1 O1W 94.68(10) 6_565 . ?
N2 Ni1 O1W 95.40(12) . . ?
O5 Ni1 N1 89.94(11) 6_565 . ?
N2 Ni1 N1 80.30(12) . . ?
O1W Ni1 N1 170.60(11) . . ?
O5 Ni1 O1 91.62(10) 6_565 . ?
N2 Ni1 O1 86.34(11) . . ?
O1W Ni1 O1 93.15(10) . . ?
N1 Ni1 O1 94.90(10) . . ?
O5 Ni1 O6 93.39(9) 6_565 4_546 ?
N2 Ni1 O6 88.80(10) . 4_546 ?
O1W Ni1 O6 86.01(9) . 4_546 ?
N1 Ni1 O6 85.55(10) . 4_546 ?
O1 Ni1 O6 174.97(9) . 4_546 ?
O3 Ni2 O3 94.60(17) 2_556 . ?
O3 Ni2 N5 168.51(12) 2_556 2_556 ?
O3 Ni2 N5 93.91(12) . 2_556 ?
O3 Ni2 N5 93.90(12) 2_556 . ?
O3 Ni2 N5 168.51(12) . . ?
N5 Ni2 N5 78.81(18) 2_556 . ?
O3 Ni2 O2W 85.79(11) 2_556 . ?
O3 Ni2 O2W 91.86(11) . . ?
N5 Ni2 O2W 86.23(12) 2_556 . ?
N5 Ni2 O2W 96.47(12) . . ?
O3 Ni2 O2W 91.86(10) 2_556 2_556 ?
O3 Ni2 O2W 85.78(11) . 2_556 ?
N5 Ni2 O2W 96.46(12) 2_556 2_556 ?
N5 Ni2 O2W 86.23(12) . 2_556 ?
O2W Ni2 O2W 176.53(16) . 2_556 ?
Ni1 O1W H1A 101.4 . . ?
Ni1 O1W H1B 99.7 . . ?
H1A O1W H1B 108.8 . . ?
Ni2 O2W H2A 105.1 . . ?
Ni2 O2W H2B 108.4 . . ?
H2A O2W H2B 109.7 . . ?
H3A O3W H3B 106.1 . . ?
H4A O4W H4B 102.2 . . ?
C15 O1 Ni1 126.8(2) . . ?
C19 O3 Ni2 134.6(3) . . ?
C27 O5 Ni1 128.3(2) . 6_566 ?
C27 O6 Ni1 117.5(2) . 4_556 ?
C23 O7 C21 118.1(3) . . ?
C12 N1 C13 118.0(3) . . ?
C12 N1 Ni1 129.4(3) . . ?
C13 N1 Ni1 112.6(2) . . ?
C1 N2 C14 117.8(3) . . ?
C1 N2 Ni1 128.2(3) . . ?
C14 N2 Ni1 114.0(2) . . ?
C6 N3 C5 115.7(6) . . ?
C7 N4 C8 114.7(6) . . ?
C30 N5 C36 117.7(4) . . ?
C30 N5 Ni2 128.4(3) . . ?
C36 N5 Ni2 113.6(3) . . ?
C35 N6 C34 115.6(6) . . ?
N2 C1 C2 122.5(4) . . ?
N2 C1 H1 118.8 . . ?
C2 C1 H1 118.8 . . ?
C3 C2 C1 119.1(4) . . ?
C3 C2 H2 120.5 . . ?
C1 C2 H2 120.5 . . ?
C2 C3 C4 120.5(4) . . ?
C2 C3 H3 119.8 . . ?
C4 C3 H3 119.8 . . ?
C14 C4 C3 117.0(4) . . ?
C14 C4 C5 118.9(4) . . ?
C3 C4 C5 124.0(4) . . ?
N3 C5 C8 121.8(5) . . ?
N3 C5 C4 117.9(5) . . ?
C8 C5 C4 120.4(4) . . ?
N3 C6 C7 122.4(6) . . ?
N3 C6 H6 118.8 . . ?
C7 C6 H6 118.8 . . ?
N4 C7 C6 123.4(7) . . ?
N4 C7 H7 118.3 . . ?
C6 C7 H7 118.3 . . ?
N4 C8 C5 122.1(5) . . ?
N4 C8 C9 117.5(5) . . ?
C5 C8 C9 120.4(4) . . ?
C10 C9 C13 117.7(4) . . ?
C10 C9 C8 123.3(4) . . ?
C13 C9 C8 118.9(4) . . ?
C11 C10 C9 119.5(4) . . ?
C11 C10 H10 120.3 . . ?
C9 C10 H10 120.3 . . ?
C10 C11 C12 119.5(4) . . ?
C10 C11 H11 120.2 . . ?
C12 C11 H11 120.2 . . ?
N1 C12 C11 122.7(4) . . ?
N1 C12 H12 118.6 . . ?
C11 C12 H12 118.6 . . ?
N1 C13 C9 122.6(4) . . ?
N1 C13 C14 116.8(3) . . ?
C9 C13 C14 120.6(4) . . ?
N2 C14 C4 123.1(4) . . ?
N2 C14 C13 116.0(3) . . ?
C4 C14 C13 120.9(4) . . ?
O1 C15 O2 124.7(4) . . ?
O1 C15 C16 118.6(3) . . ?
O2 C15 C16 116.7(3) . . ?
C17 C16 C22 118.8(3) . . ?
C17 C16 C15 119.9(3) . . ?
C22 C16 C15 121.3(3) . . ?
C16 C17 C18 121.1(4) . . ?
C16 C17 H17 119.5 . . ?
C18 C17 H17 119.5 . . ?
C20 C18 C17 119.4(4) . . ?
C20 C18 C19 122.3(4) . . ?
C17 C18 C19 118.2(4) . . ?
O4 C19 O3 123.8(4) . . ?
O4 C19 C18 118.9(4) . . ?
O3 C19 C18 117.0(4) . . ?
C21 C20 C18 119.1(4) . . ?
C21 C20 H20 120.5 . . ?
C18 C20 H20 120.5 . . ?
C20 C21 C22 122.1(4) . . ?
C20 C21 O7 117.7(3) . . ?
C22 C21 O7 120.2(3) . . ?
C21 C22 C16 119.6(4) . . ?
C21 C22 H22 120.2 . . ?
C16 C22 H22 120.2 . . ?
C29 C23 C24 120.8(4) . . ?
C29 C23 O7 122.8(4) . . ?
C24 C23 O7 116.3(4) . . ?
C25 C24 C23 119.6(4) . . ?
C25 C24 H24 120.2 . . ?
C23 C24 H24 120.2 . . ?
C24 C25 C26 121.2(4) . . ?
C24 C25 H25 119.4 . . ?
C26 C25 H25 119.4 . . ?
C28 C26 C25 118.1(3) . . ?
C28 C26 C27 119.7(3) . . ?
C25 C26 C27 122.2(3) . . ?
O5 C27 O6 124.2(3) . . ?
O5 C27 C26 117.0(3) . . ?
O6 C27 C26 118.8(3) . . ?
C26 C28 C29 121.4(4) . . ?
C26 C28 H28 119.3 . . ?
C29 C28 H28 119.3 . . ?
C23 C29 C28 119.0(3) . . ?
C23 C29 H29 120.5 . . ?
C28 C29 H29 120.5 . . ?
N5 C30 C31 122.7(5) . . ?
N5 C30 H30 118.7 . . ?
C31 C30 H30 118.7 . . ?
C32 C31 C30 119.4(5) . . ?
C32 C31 H31 120.3 . . ?
C30 C31 H31 120.3 . . ?
C31 C32 C33 120.1(5) . . ?
C31 C32 H32 120.0 . . ?
C33 C32 H32 120.0 . . ?
C32 C33 C36 117.5(5) . . ?
C32 C33 C34 123.7(5) . . ?
C36 C33 C34 118.7(4) . . ?
N6 C34 C34 121.5(3) . 2_556 ?
N6 C34 C33 117.9(5) . . ?
C34 C34 C33 120.6(3) 2_556 . ?
N6 C35 C35 123.0(4) . 2_556 ?
N6 C35 H35 118.5 . . ?
C35 C35 H35 118.5 2_556 . ?
N5 C36 C33 122.6(4) . . ?
N5 C36 C36 116.9(2) . 2_556 ?
C33 C36 C36 120.5(3) . 2_556 ?

loop_
_geom_bond_atom_site_label_1
_geom_bond_atom_site_label_2
_geom_bond_distance
_geom_bond_site_symmetry_2
_geom_bond_publ_flag
Ni1 O5 2.026(2) 6_565 ?
Ni1 N2 2.042(3) . ?
Ni1 O1W 2.060(2) . ?
Ni1 N1 2.068(3) . ?
Ni1 O1 2.104(2) . ?
Ni1 O6 2.188(2) 4_546 ?
Ni2 O3 2.015(3) 2_556 ?
Ni2 O3 2.015(3) . ?
Ni2 N5 2.102(3) 2_556 ?
Ni2 N5 2.102(3) . ?
Ni2 O2W 2.103(3) . ?
Ni2 O2W 2.103(3) 2_556 ?
O1W H1A 0.8547 . ?
O1W H1B 0.8608 . ?
O2W H2A 0.8416 . ?
O2W H2B 0.8503 . ?
O3W H3A 0.8790 . ?
O3W H3B 0.8664 . ?
O4W H4A 0.9904 . ?
O4W H4B 0.9688 . ?
O1 C15 1.249(4) . ?
O2 C15 1.263(5) . ?
O3 C19 1.240(5) . ?
O4 C19 1.239(5) . ?
O5 C27 1.261(4) . ?
O5 Ni1 2.026(2) 6_566 ?
O6 C27 1.270(4) . ?
O6 Ni1 2.188(2) 4_556 ?
O7 C23 1.387(4) . ?
O7 C21 1.404(5) . ?
N1 C12 1.322(5) . ?
N1 C13 1.357(5) . ?
N2 C1 1.338(5) . ?
N2 C14 1.355(5) . ?
N3 C6 1.307(9) . ?
N3 C5 1.360(6) . ?
N4 C7 1.324(9) . ?
N4 C8 1.353(6) . ?
N5 C30 1.328(5) . ?
N5 C36 1.358(5) . ?
N6 C35 1.325(8) . ?
N6 C34 1.377(6) . ?
C1 C2 1.394(6) . ?
C1 H1 0.9300 . ?
C2 C3 1.353(7) . ?
C2 H2 0.9300 . ?
C3 C4 1.399(6) . ?
C3 H3 0.9300 . ?
C4 C14 1.393(5) . ?
C4 C5 1.453(6) . ?
C5 C8 1.400(7) . ?
C6 C7 1.407(10) . ?
C6 H6 0.9300 . ?
C7 H7 0.9300 . ?
C8 C9 1.453(6) . ?
C9 C10 1.393(6) . ?
C9 C13 1.397(5) . ?
C10 C11 1.358(6) . ?
C10 H10 0.9300 . ?
C11 C12 1.393(6) . ?
C11 H11 0.9300 . ?
C12 H12 0.9300 . ?
C13 C14 1.444(5) . ?
C15 C16 1.504(5) . ?
C16 C17 1.386(5) . ?
C16 C22 1.393(5) . ?
C17 C18 1.394(5) . ?
C17 H17 0.9300 . ?
C18 C20 1.389(5) . ?
C18 C19 1.504(6) . ?
C20 C21 1.371(5) . ?
C20 H20 0.9300 . ?
C21 C22 1.377(5) . ?
C22 H22 0.9300 . ?
C23 C29 1.375(5) . ?
C23 C24 1.386(5) . ?
C24 C25 1.377(5) . ?
C24 H24 0.9300 . ?
C25 C26 1.391(5) . ?
C25 H25 0.9300 . ?
C26 C28 1.390(5) . ?
C26 C27 1.499(5) . ?
C28 C29 1.390(5) . ?
C28 H28 0.9300 . ?
C29 H29 0.9300 . ?
C30 C31 1.395(6) . ?
C30 H30 0.9300 . ?
C31 C32 1.354(7) . ?
C31 H31 0.9300 . ?
C32 C33 1.385(7) . ?
C32 H32 0.9300 . ?
C33 C36 1.403(6) . ?
C33 C34 1.453(7) . ?
C34 C34 1.384(10) 2_556 ?
C35 C35 1.377(15) 2_556 ?
C35 H35 0.9300 . ?
C36 C36 1.437(8) 2_556 ?

loop_
_geom_hbond_atom_site_label_D
_geom_hbond_atom_site_label_H
_geom_hbond_atom_site_label_A
_geom_hbond_distance_DH
_geom_hbond_distance_HA
_geom_hbond_distance_DA
_geom_hbond_angle_DHA
_geom_hbond_site_symmetry_A
O1W H1A O2 0.85 1.77 2.582(4) 158 .
O1W H1B O6 0.86 1.92 2.732(4) 158 6_565
O2W H2A O4 0.84 1.99 2.723(4) 146 .
O2W H2B O3W 0.85 2.05 2.829(7) 151 .
O3W H3A O2 0.88 2.13 2.749(6) 127 2_556
O3W H3B O4 0.87 1.96 2.784(7) 159 5_557
O4W H4A O2W 0.99 2.31 3.162(8) 143 .

loop_
_geom_torsion_atom_site_label_1
_geom_torsion_atom_site_label_2
_geom_torsion_atom_site_label_3
_geom_torsion_atom_site_label_4
_geom_torsion
_geom_torsion_site_symmetry_1
_geom_torsion_site_symmetry_2
_geom_torsion_site_symmetry_3
_geom_torsion_site_symmetry_4
_geom_torsion_publ_flag
C14 N2 C1 C2 -0.3(5) . . . . ?
Ni1 N2 C1 C2 -179.8(3) . . . . ?
N2 C1 C2 C3 -1.8(6) . . . . ?
C1 C2 C3 C4 1.6(6) . . . . ?
C2 C3 C4 C14 0.6(6) . . . . ?
C2 C3 C4 C5 177.0(4) . . . . ?
C6 N3 C5 C8 0.0(7) . . . . ?
C6 N3 C5 C4 179.9(5) . . . . ?
C14 C4 C5 N3 -179.1(4) . . . . ?
C3 C4 C5 N3 4.5(6) . . . . ?
C14 C4 C5 C8 0.7(6) . . . . ?
C3 C4 C5 C8 -175.6(4) . . . . ?
C5 N3 C6 C7 1.5(10) . . . . ?
C8 N4 C7 C6 0.7(10) . . . . ?
N3 C6 C7 N4 -2.0(12) . . . . ?
C7 N4 C8 C5 0.8(7) . . . . ?
C7 N4 C8 C9 179.6(5) . . . . ?
N3 C5 C8 N4 -1.2(7) . . . . ?
C4 C5 C8 N4 178.9(4) . . . . ?
N3 C5 C8 C9 180.0(4) . . . . ?
C4 C5 C8 C9 0.1(6) . . . . ?
N4 C8 C9 C10 -0.6(6) . . . . ?
C5 C8 C9 C10 178.3(4) . . . . ?
N4 C8 C9 C13 -179.1(4) . . . . ?
C5 C8 C9 C13 -0.3(6) . . . . ?
C13 C9 C10 C11 0.3(6) . . . . ?
C8 C9 C10 C11 -178.3(4) . . . . ?
C9 C10 C11 C12 -0.4(7) . . . . ?
C13 N1 C12 C11 -0.2(6) . . . . ?
Ni1 N1 C12 C11 -175.7(3) . . . . ?
C10 C11 C12 N1 0.3(7) . . . . ?
C12 N1 C13 C9 0.1(5) . . . . ?
Ni1 N1 C13 C9 176.4(3) . . . . ?
C12 N1 C13 C14 179.0(3) . . . . ?
Ni1 N1 C13 C14 -4.7(4) . . . . ?
C10 C9 C13 N1 -0.2(6) . . . . ?
C8 C9 C13 N1 178.5(3) . . . . ?
C10 C9 C13 C14 -179.0(3) . . . . ?
C8 C9 C13 C14 -0.4(5) . . . . ?
C1 N2 C14 C4 2.7(5) . . . . ?
Ni1 N2 C14 C4 -177.8(3) . . . . ?
C1 N2 C14 C13 -175.4(3) . . . . ?
Ni1 N2 C14 C13 4.1(4) . . . . ?
C3 C4 C14 N2 -2.8(6) . . . . ?
C5 C4 C14 N2 -179.4(3) . . . . ?
C3 C4 C14 C13 175.2(3) . . . . ?
C5 C4 C14 C13 -1.4(5) . . . . ?
N1 C13 C14 N2 0.5(5) . . . . ?
C9 C13 C14 N2 179.4(3) . . . . ?
N1 C13 C14 C4 -177.7(3) . . . . ?
C9 C13 C14 C4 1.3(5) . . . . ?
Ni1 O1 C15 O2 -2.9(6) . . . . ?
Ni1 O1 C15 C16 175.4(2) . . . . ?
O1 C15 C16 C17 -176.8(4) . . . . ?
O2 C15 C16 C17 1.7(6) . . . . ?
O1 C15 C16 C22 3.6(6) . . . . ?
O2 C15 C16 C22 -177.9(4) . . . . ?
C22 C16 C17 C18 -2.6(6) . . . . ?
C15 C16 C17 C18 177.8(4) . . . . ?
C16 C17 C18 C20 3.0(7) . . . . ?
C16 C17 C18 C19 -174.2(4) . . . . ?
Ni2 O3 C19 O4 -1.4(8) . . . . ?
Ni2 O3 C19 C18 171.8(3) . . . . ?
C20 C18 C19 O4 -8.7(8) . . . . ?
C17 C18 C19 O4 168.4(5) . . . . ?
C20 C18 C19 O3 177.7(4) . . . . ?
C17 C18 C19 O3 -5.2(7) . . . . ?
C17 C18 C20 C21 -1.4(7) . . . . ?
C19 C18 C20 C21 175.7(4) . . . . ?
C18 C20 C21 C22 -0.5(7) . . . . ?
C18 C20 C21 O7 -176.9(4) . . . . ?
C23 O7 C21 C20 -129.6(4) . . . . ?
C23 O7 C21 C22 54.0(5) . . . . ?
C20 C21 C22 C16 0.9(6) . . . . ?
O7 C21 C22 C16 177.1(4) . . . . ?
C17 C16 C22 C21 0.7(6) . . . . ?
C15 C16 C22 C21 -179.7(4) . . . . ?
C21 O7 C23 C29 35.1(5) . . . . ?
C21 O7 C23 C24 -148.3(4) . . . . ?
C29 C23 C24 C25 0.6(6) . . . . ?
O7 C23 C24 C25 -176.1(3) . . . . ?
C23 C24 C25 C26 -0.7(6) . . . . ?
C24 C25 C26 C28 -0.4(5) . . . . ?
C24 C25 C26 C27 178.8(3) . . . . ?
Ni1 O5 C27 O6 3.3(5) 6_566 . . . ?
Ni1 O5 C27 C26 -175.7(2) 6_566 . . . ?
Ni1 O6 C27 O5 92.6(4) 4_556 . . . ?
Ni1 O6 C27 C26 -88.4(3) 4_556 . . . ?
C28 C26 C27 O5 157.0(3) . . . . ?
C25 C26 C27 O5 -22.2(5) . . . . ?
C28 C26 C27 O6 -22.0(5) . . . . ?
C25 C26 C27 O6 158.8(3) . . . . ?
C25 C26 C28 C29 1.7(5) . . . . ?
C27 C26 C28 C29 -177.5(3) . . . . ?
C24 C23 C29 C28 0.7(6) . . . . ?
O7 C23 C29 C28 177.1(3) . . . . ?
C26 C28 C29 C23 -1.9(6) . . . . ?
C36 N5 C30 C31 0.1(6) . . . . ?
Ni2 N5 C30 C31 173.6(3) . . . . ?
N5 C30 C31 C32 0.8(7) . . . . ?
C30 C31 C32 C33 0.0(8) . . . . ?
C31 C32 C33 C36 -1.6(7) . . . . ?
C31 C32 C33 C34 177.9(5) . . . . ?
C35 N6 C34 C34 0.0(11) . . . 2_556 ?
C35 N6 C34 C33 -178.9(7) . . . . ?
C32 C33 C34 N6 0.1(8) . . . . ?
C36 C33 C34 N6 179.6(5) . . . . ?
C32 C33 C34 C34 -178.7(6) . . . 2_556 ?
C36 C33 C34 C34 0.7(9) . . . 2_556 ?
C34 N6 C35 C35 0.9(17) . . . 2_556 ?
C30 N5 C36 C33 -1.7(6) . . . . ?
Ni2 N5 C36 C33 -176.2(3) . . . . ?
C30 N5 C36 C36 178.0(4) . . . 2_556 ?
Ni2 N5 C36 C36 3.6(6) . . . 2_556 ?
C32 C33 C36 N5 2.5(7) . . . . ?
C34 C33 C36 N5 -177.0(4) . . . . ?
C32 C33 C36 C36 -177.3(5) . . . 2_556 ?
C34 C33 C36 C36 3.2(8) . . . 2_556 ?
